data_9009749
loop_
_publ_author_name
'Bouloux, J. C.'
'Milosevic, I.'
'Galy, J.'

_publ_section_title
;
 Les hypovanadates de magnesium MgVO3 et MgV2O5. Structure
 cristalline de MgVO3
;
_journal_name_full 'Journal of Solid State Chemistry'
_journal_page_first 393
_journal_page_last 398
_journal_paper_doi 10.1016/0022-4596(76)90056-6
_journal_volume 16
_journal_year 1976
_chemical_formula_structural MgVO3
_chemical_formula_sum 'Mg O3 V'
_space_group_IT_number 36
_symmetry_space_group_name_Hall 'C 2c -2'
_symmetry_space_group_name_H-M 'C m c 21'
_cell_angle_alpha 90
_cell_angle_beta 90
_cell_angle_gamma 90
_cell_length_a 5.243
_cell_length_b 10.028
_cell_length_c 5.290
_cell_formula_units_Z 4
_cell_volume 278.131
_database_code_amcsd 0013332
_exptl_crystal_density_diffrn 2.943
_cod_original_formula_sum 'Mg V O3'
_cod_database_code 9009749
_amcsd_formula_title MgVO3

loop_
_space_group_symop_operation_xyz
x,y,z
1/2+x,1/2+y,z
x,-y,1/2+z
1/2+x,1/2-y,1/2+z
-x,y,z
1/2-x,1/2+y,z
-x,-y,1/2+z
1/2-x,1/2-y,1/2+z

loop_
_atom_site_aniso_label
_atom_site_aniso_U_11
_atom_site_aniso_U_22
_atom_site_aniso_U_33
_atom_site_aniso_U_12
_atom_site_aniso_U_13
_atom_site_aniso_U_23
Mg 0.00668 0.00713 0.00269 0.00000 0.00000 0.00081
V 0.00460 0.00408 0.00581 0.00000 0.00000 0.00027
O1 0.00599 0.00968 0.00496 0.00133 0.00787 -0.00040
O2 0.02535 0.00509 0.01318 0.00000 0.00000 0.00376

loop_
_atom_site_label
_atom_site_fract_x
_atom_site_fract_y
_atom_site_fract_z
Mg 0.00000 0.42670 0.00000
V 0.00000 0.06860 0.01100
O1 0.23830 -0.00500 0.26400
O2 0.00000 0.23300 0.02500

loop_
_cod_related_entry_id
_cod_related_entry_database
_cod_related_entry_code
1 AMCSD 0013332
